data_4518655
loop_
_publ_author_name
'Qin, Jincheng'
'Liu, Zhifu'
'Ma, Mingsheng'
'Liu, Feng'
'Qi, Ze-Ming'
'Li, Yongxiang'

_publ_section_title
;
 Structure and Microwave Dielectric Properties of Gillespite-Type
 ACuSi<sub>4</sub>O<sub>10</sub> (A = Ca, Sr, Ba) Ceramics and
 Quantitative Prediction of the <i>Q</i> \\times <i>f</i> Value via
 Machine Learning.
;
_journal_issue 15
_journal_name_full 'ACS applied materials &amp; interfaces'
_journal_page_first 17817
_journal_page_last 17826
_journal_paper_doi 10.1021/acsami.1c01909
_journal_volume 13
_journal_year 2021
_chemical_formula_sum 'Ca0.1 Cu O10 Si4 Sr0.9'
_chemical_formula_weight 418.75
_space_group_IT_number 130
_space_group_name_Hall '-P 4a 2ac'
_space_group_name_H-M_alt 'P 4/n c c :2'
_symmetry_cell_setting tetragonal
_symmetry_space_group_name_H-M 'P 4/n c c :2'
_audit_creation_date 2020-01-06T10:21
_audit_creation_method 'from EXP file using GSAS2CIF'
_audit_update_record ' 2020-01-06T10:21  Initial CIF as created by GSAS2CIF'
_cell_angle_alpha 90.0
_cell_angle_beta 90.0
_cell_angle_gamma 90.0
_cell_formula_units_Z 4
_cell_length_a 7.3633(7)
_cell_length_b 7.3633
_cell_length_c 15.5607(14)
_cell_measurement_temperature 298
_cell_volume 843.67(11)
_computing_structure_refinement GSAS
_diffrn_ambient_temperature 298
_diffrn_measurement_device_type
;
Bruker D8 Advance
;
_pd_phase_name (Ca0.1Sr0.9)CuSi4O10
_refine_ls_goodness_of_fit_all 1.33
_refine_ls_matrix_type full
_refine_ls_number_parameters 34
_refine_ls_number_restraints 0
_refine_ls_shift/su_mean 0.00
_cod_data_source_file (Ca0.1Sr0.9)CuSi4O10.cif
_cod_data_source_block (Ca0.1Sr0.9)CuSi4O10
_cod_depositor_comments
;
The following automatic conversions were performed:

data item '_geom_angle_publ_flag' value 'N' was changed to 'n' in
accordance with the
/home/data/users/saulius/crontab/automatic-downloads/current/ACS/lib/dictionaries/cif_core.dic
dictionary named 'cif_core.dic' version 2.4.2 last updated on
2011-04-26 (166 times).

data item '_geom_bond_publ_flag' value 'N' was changed to 'n' in
accordance with the
/home/data/users/saulius/crontab/automatic-downloads/current/ACS/lib/dictionaries/cif_core.dic
dictionary named 'cif_core.dic' version 2.4.2 last updated on
2011-04-26 (49 times).

Automatic conversion script
Id: cif_fix_values 7556 2019-12-06 15:28:31Z antanas 
;
_cod_original_cell_volume 843.67(22)
_cod_original_formula_sum 'Ca0.10 Cu O10 Si4 Sr0.90'
_cod_database_code 4518655

loop_
_symmetry_equiv_pos_site_id
_symmetry_equiv_pos_as_xyz
1 +x,+y,+z
2 -y+1/2,+x,+z
3 -x+1/2,-y+1/2,+z
4 +y,-x+1/2,+z
5 -x+1/2,+y,+z+1/2
6 -y+1/2,-x+1/2,+z+1/2
7 +x,-y+1/2,+z+1/2
8 +y,+x,+z+1/2
-1 -x,-y,-z
-2 +y+1/2,-x,-z
-3 +x+1/2,+y+1/2,-z
-4 -y,+x+1/2,-z
-5 +x+1/2,-y,-z+1/2
-6 +y+1/2,+x+1/2,-z+1/2
-7 -x,+y+1/2,-z+1/2
-8 -y,-x,-z+1/2

loop_
_atom_site_type_symbol
_atom_site_label
_atom_site_fract_x
_atom_site_fract_y
_atom_site_fract_z
_atom_site_occupancy
_atom_site_thermal_displace_type
_atom_site_U_iso_or_equiv
_atom_site_symmetry_multiplicity
Sr Sr 0.25 0.75 0.0 0.9 Uiso 0.0156(5) 4
Cu Cu 0.25 0.25 0.08767(9) 1.0 Uiso 0.0132(8) 4
Si Si 0.50714(24) 0.92952(27) 0.15036(13) 1.0 Uiso 0.0140(8) 16
O O1 0.4651(5) 0.9651(5) 0.25 1.0 Uiso 0.0131(23) 8
O O2 0.7137(5) -0.0031(4) 0.13108(20) 1.0 Uiso 0.0031(14) 16
O O3 0.3663(4) 0.0154(4) 0.08718(19) 1.0 Uiso 0.0065(14) 16
Ca Ca 0.25 0.75 0.0 0.1 Uiso 0.025 4

loop_
_atom_type_symbol
_atom_type_number_in_cell
Sr 3.6
Cu 4.0
Si 16.0
O 40.0
Ca 0.4

loop_
_geom_angle_atom_site_label_1
_geom_angle_atom_site_label_2
_geom_angle_atom_site_label_3
_geom_angle
_geom_angle_site_symmetry_1
_geom_angle_site_symmetry_2
_geom_angle_site_symmetry_3
_geom_angle_publ_flag
Si Sr Si 89.25(7) 1_555 . 3_565 n
Si Sr Si 91.71(3) 1_555 . -2_555 n
Si Sr Si 120.43(4) 1_555 . -4_655 n
Si Sr O2 29.43(8) 1_555 . 2_555 n
Si Sr O2 79.92(7) 1_555 . 4_565 n
Si Sr O2 101.39(6) 1_555 . -1_665 n
Si Sr O2 139.36(3) 1_555 . -3_454 n
Si Sr O3 27.40(7) 1_555 . 1_565 n
Si Sr O3 97.13(7) 1_555 . 3_555 n
Si Sr O3 118.39(3) 1_555 . -2_654 n
Si Sr O3 138.76(4) 1_555 . -4_554 n
Si Sr Si 103.19(4) 3_565 . -2_555 n
Si Sr Si 120.43(4) 3_565 . -4_655 n
Si Sr O2 79.92(7) 3_565 . 2_555 n
Si Sr O2 29.43(8) 3_565 . 4_565 n
Si Sr O2 148.04(8) 3_565 . -1_665 n
Si Sr O2 131.05(4) 3_565 . -3_454 n
Si Sr O3 97.13(7) 3_565 . 1_565 n
Si Sr O3 27.40(7) 3_565 . 3_555 n
Si Sr O3 132.21(4) 3_565 . -2_654 n
Si Sr O3 131.33(3) 3_565 . -4_554 n
Si Sr Si 123.68(4) -2_555 . -4_655 n
Si Sr O2 124.28(7) -2_454 . 2_555 n
Si Sr O2 137.68(7) -2_454 . 4_565 n
Si Sr O2 69.52(6) -2_454 . -1_665 n
Si Sr O2 21.78(1) -2_454 . -3_454 n
Si Sr O3 129.03(7) -2_554 . 1_565 n
Si Sr O3 104.22(7) -2_554 . 3_555 n
Si Sr O3 3.30(1) -2_554 . -2_654 n
Si Sr O3 42.03(1) -2_554 . -4_554 n
Si Sr O2 163.55(6) -4_554 . 2_555 n
Si Sr O2 110.94(6) -4_554 . 4_565 n
Si Sr O2 47.16(7) -4_554 . -1_665 n
Si Sr O2 27.48(1) -4_554 . -3_454 n
Si Sr O3 118.42(7) -4_654 . 1_565 n
Si Sr O3 126.04(7) -4_654 . 3_555 n
Si Sr O3 43.47(1) -4_654 . -2_654 n
Si Sr O3 3.93(1) -4_654 . -4_554 n
O2 Sr O2 85.42(13) 2_555 . 4_565 n
O2 Sr O2 122.68(8) 2_555 . -1_665 n
O2 Sr O2 136.95(6) 2_555 . -3_454 n
O2 Sr O3 56.82(10) 2_555 . 1_565 n
O2 Sr O3 76.04(11) 2_555 . 3_555 n
O2 Sr O3 104.87(7) 2_555 . -2_654 n
O2 Sr O3 144.18(6) 2_555 . -4_554 n
O2 Sr O2 122.68(8) 4_565 . -1_665 n
O2 Sr O2 136.95(6) 4_565 . -3_454 n
O2 Sr O3 76.04(11) 4_565 . 1_565 n
O2 Sr O3 56.82(10) 4_565 . 3_555 n
O2 Sr O3 158.13(7) 4_565 . -2_654 n
O2 Sr O3 130.34(6) 4_565 . -4_554 n
O2 Sr O2 48.81(6) -1_665 . -3_454 n
O2 Sr O3 80.95(9) -1_665 . 1_565 n
O2 Sr O3 161.05(10) -1_665 . 3_555 n
O2 Sr O3 68.15(7) -1_665 . -2_654 n
O2 Sr O3 41.26(6) -1_665 . -4_554 n
O2 Sr O3 116.41(7) -3_554 . 1_565 n
O2 Sr O3 123.08(7) -3_554 . 3_555 n
O2 Sr O3 18.67(1) -3_554 . -2_654 n
O2 Sr O3 29.75(1) -3_554 . -4_554 n
O3 Sr O3 115.10(13) 1_565 . 3_555 n
O3 Sr O3 125.79(7) 1_565 . -2_654 n
O3 Sr O3 122.16(7) 1_565 . -4_554 n
O3 Sr O3 106.27(7) 3_555 . -2_654 n
O3 Sr O3 122.16(7) 3_555 . -4_554 n
O3 Sr O3 43.19(1) -2_654 . -4_554 n
O3 Cu O3 89.9991(9) 1_555 . 2_555 n
O3 Cu O3 179.55(15) 1_555 . 3_555 n
O3 Cu O3 89.9991(9) 1_555 . 4_555 n
O3 Cu O3 89.9991(9) 2_555 . 3_555 n
O3 Cu O3 179.55(15) 2_555 . 4_555 n
O3 Cu O3 89.9991(9) 3_555 . 4_555 n
Sr Si O1 130.03(21) 1_555 . 1_555 n
Sr Si O2 121.98(18) 1_555 . 1_565 n
Sr Si O2 57.48(14) 1_555 . 2_555 n
Sr Si O3 48.14(15) 1_555 . 1_565 n
Sr Si Ca 0 1_555 . 1_555 n
O1 Si O2 107.98(27) 1_555 . 1_565 n
O1 Si O2 109.67(25) 1_555 . 2_555 n
O1 Si O3 114.49(17) 1_555 . 1_565 n
O1 Si Ca 130.03(21) 1_555 . 1_555 n
O2 Si O2 106.40(26) 1_565 . 2_555 n
O2 Si O3 112.38(23) 1_565 . 1_565 n
O2 Si Ca 121.98(18) 1_565 . 1_555 n
O2 Si O3 105.59(23) 2_555 . 1_565 n
O2 Si Ca 57.48(14) 2_555 . 1_555 n
O3 Si Ca 48.14(15) 1_565 . 1_555 n
Si O1 Si 145.31(15) 1_555 . -6_556 n
Sr O2 Si 115.47(20) 2_655 . 1_545 n
Sr O2 Si 93.08(18) 2_655 . 4_555 n
Sr O2 Ca 0 2_655 . 2_655 n
Si O2 Si 151.44(29) 1_545 . 4_555 n
Si O2 Ca 115.47(20) 1_545 . 2_655 n
Si O2 Ca 93.08(18) 4_555 . 2_655 n
Sr O3 Cu 122.95(15) 1_545 . 1_555 n
Sr O3 Si 104.46(18) 1_545 . 1_545 n
Sr O3 Ca 0 1_545 . 1_545 n
Cu O3 Si 130.91(26) 1_555 . 1_545 n
Cu O3 Ca 122.95(15) 1_555 . 1_545 n
Si O3 Ca 104.46(18) 1_545 . 1_545 n
Si Ca Si 89.25(7) 1_555 . 3_565 n
Si Ca Si 91.71(3) 1_555 . -2_555 n
Si Ca Si 120.43(4) 1_555 . -4_655 n
Si Ca O2 29.43(8) 1_555 . 2_555 n
Si Ca O2 79.92(7) 1_555 . 4_565 n
Si Ca O2 101.39(6) 1_555 . -1_665 n
Si Ca O2 139.36(3) 1_555 . -3_454 n
Si Ca O3 27.40(7) 1_555 . 1_565 n
Si Ca O3 97.13(7) 1_555 . 3_555 n
Si Ca O3 118.39(3) 1_555 . -2_654 n
Si Ca O3 138.76(4) 1_555 . -4_554 n
Si Ca Si 103.19(4) 3_565 . -2_555 n
Si Ca Si 120.43(4) 3_565 . -4_655 n
Si Ca O2 79.92(7) 3_565 . 2_555 n
Si Ca O2 29.43(8) 3_565 . 4_565 n
Si Ca O2 148.04(8) 3_565 . -1_665 n
Si Ca O2 131.05(4) 3_565 . -3_454 n
Si Ca O3 97.13(7) 3_565 . 1_565 n
Si Ca O3 27.40(7) 3_565 . 3_555 n
Si Ca O3 132.21(4) 3_565 . -2_654 n
Si Ca O3 131.33(3) 3_565 . -4_554 n
Si Ca Si 123.68(4) -2_555 . -4_655 n
Si Ca O2 124.28(7) -2_454 . 2_555 n
Si Ca O2 137.68(7) -2_454 . 4_565 n
Si Ca O2 69.52(6) -2_454 . -1_665 n
Si Ca O2 21.78(1) -2_454 . -3_454 n
Si Ca O3 129.03(7) -2_554 . 1_565 n
Si Ca O3 104.22(7) -2_554 . 3_555 n
Si Ca O3 3.30(1) -2_554 . -2_654 n
Si Ca O3 42.03(1) -2_554 . -4_554 n
Si Ca O2 163.55(6) -4_554 . 2_555 n
Si Ca O2 110.94(6) -4_554 . 4_565 n
Si Ca O2 47.16(7) -4_554 . -1_665 n
Si Ca O2 27.48(1) -4_554 . -3_454 n
Si Ca O3 118.42(7) -4_654 . 1_565 n
Si Ca O3 126.04(7) -4_654 . 3_555 n
Si Ca O3 43.47(1) -4_654 . -2_654 n
Si Ca O3 3.93(1) -4_654 . -4_554 n
O2 Ca O2 85.42(13) 2_555 . 4_565 n
O2 Ca O2 122.68(8) 2_555 . -1_665 n
O2 Ca O2 136.95(6) 2_555 . -3_454 n
O2 Ca O3 56.82(10) 2_555 . 1_565 n
O2 Ca O3 76.04(11) 2_555 . 3_555 n
O2 Ca O3 104.87(7) 2_555 . -2_654 n
O2 Ca O3 144.18(6) 2_555 . -4_554 n
O2 Ca O2 122.68(8) 4_565 . -1_665 n
O2 Ca O2 136.95(6) 4_565 . -3_454 n
O2 Ca O3 76.04(11) 4_565 . 1_565 n
O2 Ca O3 56.82(10) 4_565 . 3_555 n
O2 Ca O3 158.13(7) 4_565 . -2_654 n
O2 Ca O3 130.34(6) 4_565 . -4_554 n
O2 Ca O2 48.81(6) -1_665 . -3_454 n
O2 Ca O3 80.95(9) -1_665 . 1_565 n
O2 Ca O3 161.05(10) -1_665 . 3_555 n
O2 Ca O3 68.15(7) -1_665 . -2_654 n
O2 Ca O3 41.26(6) -1_665 . -4_554 n
O2 Ca O3 116.41(7) -3_554 . 1_565 n
O2 Ca O3 123.08(7) -3_554 . 3_555 n
O2 Ca O3 18.67(1) -3_554 . -2_654 n
O2 Ca O3 29.75(1) -3_554 . -4_554 n
O3 Ca O3 115.10(13) 1_565 . 3_555 n
O3 Ca O3 125.79(7) 1_565 . -2_654 n
O3 Ca O3 122.16(7) 1_565 . -4_554 n
O3 Ca O3 106.27(7) 3_555 . -2_654 n
O3 Ca O3 122.16(7) 3_555 . -4_554 n
O3 Ca O3 43.19(1) -2_654 . -4_554 n

loop_
_geom_bond_atom_site_label_1
_geom_bond_atom_site_label_2
_geom_bond_distance
_geom_bond_site_symmetry_1
_geom_bond_site_symmetry_2
_geom_bond_publ_flag
Sr Si 3.2873(21) . 1_555 n
Sr Si 3.7737(19) . 2_655 n
Sr Si 3.2873(21) . 3_565 n
Sr Si 3.7737(19) . 4_465 n
Sr Si 3.7737(19) . -1_675 n
Sr Si 3.2873(21) . -2_465 n
Sr Si 3.7737(19) . -3_445 n
Sr Si 3.2873(21) . -4_655 n
Sr O2 2.7760(30) . 2_555 n
Sr O2 2.7760(30) . 4_565 n
Sr O2 2.7760(30) . -1_665 n
Sr O2 2.7760(30) . -3_455 n
Sr O3 2.528(4) . 1_565 n
Sr O3 2.528(4) . 3_555 n
Sr O3 2.528(4) . -2_565 n
Sr O3 2.528(4) . -4_555 n
Cu O3 1.9283(30) . 1_555 n
Cu O3 1.9283(30) . 2_555 n
Cu O3 1.9283(30) . 3_555 n
Cu O3 1.9283(30) . 4_555 n
Si Sr 3.2873(21) . 1_555 n
Si Sr 3.7737(19) . 2_665 n
Si O1 1.6027(20) . 1_555 n
Si O2 1.627(4) . 1_565 n
Si O2 1.618(4) . 2_555 n
Si O3 1.5624(33) . 1_565 n
Si Ca 3.2873(21) . 1_555 n
O1 Si 1.6027(20) . 1_555 n
O1 Si 1.6027(20) . -6_455 n
O2 Sr 2.7760(30) . 2_655 n
O2 Si 1.627(4) . 1_545 n
O2 Si 1.618(4) . 4_555 n
O2 Ca 2.7760(30) . 2_655 n
O3 Sr 2.528(4) . 1_545 n
O3 Cu 1.9283(30) . 1_555 n
O3 Si 1.5624(33) . 1_545 n
O3 Ca 2.528(4) . 1_545 n
Ca Si 3.2873(21) . 1_555 n
Ca Si 3.2873(21) . 3_565 n
Ca Si 3.2873(21) . -2_465 n
Ca Si 3.2873(21) . -4_655 n
Ca O2 2.7760(30) . 2_555 n
Ca O2 2.7760(30) . 4_565 n
Ca O2 2.7760(30) . -1_665 n
Ca O2 2.7760(30) . -3_455 n
Ca O3 2.528(4) . 1_565 n
Ca O3 2.528(4) . 3_555 n
Ca O3 2.528(4) . -2_565 n
Ca O3 2.528(4) . -4_555 n
